data_7013980
loop_
_publ_author_name
'Ghedini, Mauro'
'Aiello, Iolinda'
'Crispini, Alessandra'
'La Deda, Massimo'

_publ_section_title
;
 Synthesis and solid state characterisation of mononuclear
 2-benzoylpyridine N-methyl-N-phenylhydrazone palladium(II) complexes.
;
_journal_issue 9
_journal_name_full 'Dalton transactions (Cambridge, England : 2003)'
_journal_page_first 1386
_journal_page_last 1392
_journal_paper_doi 10.1039/b316843c
_journal_year 2004
_chemical_formula_sum 'C20 H17 Cl3 I N3 Pd'
_chemical_formula_weight 639.02
_chemical_name_systematic
;
2-benzoylpyridine-N-methyl-N-phenylhydrazonepalladium(II) bromide
;
_space_group_IT_number 14
_symmetry_cell_setting monoclinic
_symmetry_space_group_name_Hall '-P 2ybc'
_symmetry_space_group_name_H-M 'P 1 21/c 1'
_atom_sites_solution_hydrogens geom
_atom_sites_solution_primary Patterson
_atom_sites_solution_secondary difmap
_audit_creation_method SHELXL-97
_cell_angle_alpha 90.00
_cell_angle_beta 95.20(2)
_cell_angle_gamma 90.00
_cell_formula_units_Z 4
_cell_length_a 9.0814(20)
_cell_length_b 16.5373(40)
_cell_length_c 14.7199(47)
_cell_measurement_temperature 298
_cell_volume 2201.6(10)
_computing_structure_refinement 'SHELXL-97 (Sheldrick, 1997)'
_computing_structure_solution 'SHELXS-97 (Sheldrick, 1990)'
_diffrn_ambient_temperature 298
_diffrn_measured_fraction_theta_full 1.000
_diffrn_measured_fraction_theta_max 1.000
_diffrn_radiation_monochromator graphite
_diffrn_radiation_source 'fine-focus sealed tube'
_diffrn_radiation_type MoK\a
_diffrn_radiation_wavelength 0.71073
_diffrn_reflns_av_R_equivalents 0.0345
_diffrn_reflns_av_sigmaI/netI 0.0563
_diffrn_reflns_limit_h_max 10
_diffrn_reflns_limit_h_min 0
_diffrn_reflns_limit_k_max 18
_diffrn_reflns_limit_k_min 0
_diffrn_reflns_limit_l_max 16
_diffrn_reflns_limit_l_min -16
_diffrn_reflns_number 3723
_diffrn_reflns_theta_full 24.05
_diffrn_reflns_theta_max 24.05
_diffrn_reflns_theta_min 1.86
_exptl_absorpt_coefficient_mu 2.621
_exptl_absorpt_correction_T_max 0.133
_exptl_absorpt_correction_T_min 0.096
_exptl_absorpt_correction_type empirical
_exptl_crystal_colour red
_exptl_crystal_density_diffrn 1.928
_exptl_crystal_density_method 'not measured'
_exptl_crystal_description prismatic
_exptl_crystal_F_000 1232
_exptl_crystal_size_max 0.40
_exptl_crystal_size_mid 0.36
_exptl_crystal_size_min 0.22
_refine_diff_density_max 0.528
_refine_diff_density_min -0.624
_refine_diff_density_rms 0.094
_refine_ls_extinction_method none
_refine_ls_goodness_of_fit_ref 0.871
_refine_ls_hydrogen_treatment mixed
_refine_ls_matrix_type full
_refine_ls_number_parameters 253
_refine_ls_number_reflns 3480
_refine_ls_number_restraints 0
_refine_ls_restrained_S_all 0.871
_refine_ls_R_factor_all 0.0592
_refine_ls_R_factor_gt 0.0353
_refine_ls_shift/su_max 0.001
_refine_ls_shift/su_mean 0.000
_refine_ls_structure_factor_coef Fsqd
_refine_ls_weighting_details 'calc w==1/[\s^2^(Fo^2^)+(0.0433P)^2^+0.0000P] where P==(Fo^2^+2Fc^2^)/3'
_refine_ls_weighting_scheme calc
_refine_ls_wR_factor_gt 0.0756
_refine_ls_wR_factor_ref 0.0807
_reflns_number_gt 2377
_reflns_number_total 3480
_reflns_threshold_expression >2sigma(I)
_cod_data_source_file b316843c.txt
_cod_data_source_block (4)
_cod_depositor_comments
;
The following automatic conversions were performed:
'_symmetry_cell_setting' value 'Monoclinic' changed to 'monoclinic'
according to '/home/saulius/struct/CIF-dictionaries/cif_core.dic'
dictionary named 'cif_core.dic' version 2.4.1 from 2010-06-29.

Automatic conversion script
Id: cif_fix_enum 1527 2010-12-29 10:47:43Z saulius 
;
_cod_original_cell_volume 2201.6(8)
_cod_original_sg_symbol_H-M 'P2(1)/c  '
_cod_database_code 7013980

loop_
_symmetry_equiv_pos_as_xyz
'x, y, z'
'-x, y+1/2, -z+1/2'
'-x, -y, -z'
'x, -y-1/2, z-1/2'

loop_
_atom_site_label
_atom_site_type_symbol
_atom_site_fract_x
_atom_site_fract_y
_atom_site_fract_z
_atom_site_U_iso_or_equiv
_atom_site_adp_type
_atom_site_occupancy
_atom_site_symmetry_multiplicity
_atom_site_calc_flag
_atom_site_refinement_flags
_atom_site_disorder_assembly
_atom_site_disorder_group
Pd Pd 0.07930(5) 0.07990(3) 0.08474(3) 0.03891(14) Uani 1 1 d . . .
I1 I 0.30361(5) 0.14026(3) 0.01375(3) 0.05465(15) Uani 1 1 d . . .
N1 N -0.2007(5) 0.0860(3) 0.1560(3) 0.0481(13) Uani 1 1 d . . .
N2 N -0.0817(5) 0.0362(3) 0.1513(3) 0.0381(11) Uani 1 1 d . . .
N3 N 0.1590(5) -0.0379(3) 0.1162(3) 0.0413(12) Uani 1 1 d . . .
C1 C -0.1819(7) 0.1616(4) 0.1151(4) 0.0428(15) Uani 1 1 d . . .
C2 C -0.0480(7) 0.1766(4) 0.0759(4) 0.0446(15) Uani 1 1 d . . .
C3 C -0.0279(8) 0.2521(4) 0.0400(4) 0.0571(18) Uani 1 1 d . . .
H3A H 0.0612 0.2642 0.0165 0.068 Uiso 1 1 calc R . .
C4 C -0.1385(9) 0.3112(4) 0.0380(5) 0.069(2) Uani 1 1 d . . .
H4A H -0.1236 0.3615 0.0120 0.083 Uiso 1 1 calc R . .
C5 C -0.2688(8) 0.2949(4) 0.0744(5) 0.0592(19) Uani 1 1 d . . .
H5A H -0.3423 0.3341 0.0732 0.071 Uiso 1 1 calc R . .
C6 C -0.2910(8) 0.2201(4) 0.1131(5) 0.0566(18) Uani 1 1 d . . .
H6A H -0.3796 0.2092 0.1378 0.068 Uiso 1 1 calc R . .
C7 C -0.0634(7) -0.0332(4) 0.1922(4) 0.0405(14) Uani 1 1 d . . .
C8 C 0.0683(6) -0.0777(4) 0.1692(4) 0.0429(15) Uani 1 1 d . . .
C9 C 0.1031(7) -0.1553(4) 0.1998(4) 0.0522(17) Uani 1 1 d . . .
H9A H 0.0418 -0.1819 0.2374 0.063 Uiso 1 1 calc R . .
C10 C 0.2270(8) -0.1925(5) 0.1748(5) 0.067(2) Uani 1 1 d . . .
H10A H 0.2505 -0.2446 0.1947 0.081 Uiso 1 1 calc R . .
C11 C 0.3157(8) -0.1526(4) 0.1205(5) 0.0598(19) Uani 1 1 d . . .
H11A H 0.3994 -0.1775 0.1015 0.072 Uiso 1 1 calc R . .
C12 C 0.2801(7) -0.0752(4) 0.0940(4) 0.0463(15) Uani 1 1 d . . .
H12A H 0.3437 -0.0474 0.0589 0.056 Uiso 1 1 calc R . .
C13 C -0.1518(6) -0.0634(4) 0.2655(4) 0.0424(15) Uani 1 1 d . . .
C14 C -0.2353(7) -0.1325(4) 0.2579(5) 0.0585(18) Uani 1 1 d . . .
H14A H -0.2401 -0.1627 0.2044 0.070 Uiso 1 1 calc R . .
C15 C -0.3117(9) -0.1571(5) 0.3289(5) 0.074(2) Uani 1 1 d . . .
H15A H -0.3682 -0.2040 0.3231 0.088 Uiso 1 1 calc R . .
C16 C -0.3063(9) -0.1139(5) 0.4080(5) 0.075(2) Uani 1 1 d . . .
H16A H -0.3581 -0.1312 0.4561 0.090 Uiso 1 1 calc R . .
C17 C -0.2244(10) -0.0453(5) 0.4157(5) 0.078(2) Uani 1 1 d . . .
H17A H -0.2202 -0.0155 0.4695 0.094 Uiso 1 1 calc R . .
C18 C -0.1482(9) -0.0195(4) 0.3454(5) 0.065(2) Uani 1 1 d . . .
H18A H -0.0935 0.0281 0.3513 0.078 Uiso 1 1 calc R . .
C19 C -0.3462(6) 0.0526(4) 0.1653(5) 0.0539(18) Uani 1 1 d . . .
H19A H -0.3363 0.0009 0.1947 0.081 Uiso 1 1 calc R . .
H19B H -0.3983 0.0464 0.1060 0.081 Uiso 1 1 calc R . .
H19C H -0.4004 0.0885 0.2013 0.081 Uiso 1 1 calc R . .
C1S C 0.3043(9) 0.1125(4) 0.3003(5) 0.071(2) Uani 1 1 d . . .
H1SA H 0.2980 0.1156 0.2336 0.085 Uiso 1 1 calc R . .
Cl1 Cl 0.1443(3) 0.15384(14) 0.33705(17) 0.0945(7) Uani 1 1 d . . .
Cl2 Cl 0.3230(3) 0.01177(12) 0.33200(16) 0.0981(8) Uani 1 1 d . . .
Cl3 Cl 0.4570(3) 0.16813(16) 0.34423(18) 0.1055(9) Uani 1 1 d . . .

loop_
_atom_site_aniso_label
_atom_site_aniso_U_11
_atom_site_aniso_U_22
_atom_site_aniso_U_33
_atom_site_aniso_U_23
_atom_site_aniso_U_13
_atom_site_aniso_U_12
Pd 0.0378(3) 0.0432(3) 0.0358(2) 0.0049(2) 0.0036(2) 0.0012(2)
I1 0.0484(3) 0.0622(3) 0.0546(3) 0.0075(2) 0.0119(2) -0.0039(2)
N1 0.043(3) 0.044(3) 0.059(3) 0.008(3) 0.012(3) 0.008(3)
N2 0.039(3) 0.037(3) 0.038(3) 0.003(2) 0.003(2) -0.001(2)
N3 0.043(3) 0.043(3) 0.036(3) 0.003(2) -0.001(2) 0.005(3)
C1 0.040(4) 0.046(4) 0.042(4) 0.001(3) 0.001(3) 0.002(3)
C2 0.043(4) 0.042(4) 0.046(4) 0.004(3) -0.008(3) 0.001(3)
C3 0.054(4) 0.059(4) 0.058(4) 0.012(4) 0.004(4) 0.005(4)
C4 0.077(6) 0.050(4) 0.079(5) 0.016(4) -0.002(5) 0.000(4)
C5 0.059(5) 0.042(4) 0.075(5) -0.004(4) -0.004(4) 0.012(4)
C6 0.055(4) 0.053(4) 0.061(4) -0.008(4) 0.000(4) 0.004(4)
C7 0.042(4) 0.042(4) 0.038(3) -0.001(3) 0.007(3) -0.003(3)
C8 0.043(4) 0.045(4) 0.040(3) 0.007(3) 0.003(3) 0.002(3)
C9 0.056(4) 0.048(4) 0.053(4) 0.011(3) 0.006(3) 0.009(4)
C10 0.079(5) 0.059(5) 0.065(5) 0.011(4) 0.009(4) 0.019(4)
C11 0.066(5) 0.059(5) 0.056(4) 0.003(4) 0.012(4) 0.025(4)
C12 0.045(4) 0.053(4) 0.042(3) 0.006(3) 0.011(3) 0.009(3)
C13 0.039(3) 0.050(4) 0.039(3) 0.005(3) 0.006(3) 0.003(3)
C14 0.062(4) 0.059(5) 0.055(4) 0.003(4) 0.009(4) -0.012(4)
C15 0.081(6) 0.067(5) 0.074(6) 0.020(4) 0.008(5) -0.019(4)
C16 0.079(6) 0.092(6) 0.057(5) 0.020(5) 0.028(4) -0.007(5)
C17 0.100(7) 0.092(6) 0.046(4) -0.005(4) 0.022(5) -0.008(6)
C18 0.082(5) 0.058(5) 0.058(5) 0.005(4) 0.016(4) -0.010(4)
C19 0.037(4) 0.058(4) 0.069(5) 0.012(4) 0.017(3) 0.003(3)
C1S 0.094(6) 0.071(5) 0.049(4) -0.006(4) 0.009(4) -0.026(5)
Cl1 0.0888(16) 0.0898(16) 0.1056(18) -0.0102(14) 0.0121(14) -0.0040(13)
Cl2 0.147(2) 0.0596(12) 0.0861(15) -0.0073(11) 0.0018(15) -0.0069(14)
Cl3 0.0933(17) 0.1060(18) 0.121(2) -0.0389(15) 0.0302(15) -0.0432(15)

loop_
_atom_type_symbol
_atom_type_description
_atom_type_scat_dispersion_real
_atom_type_scat_dispersion_imag
_atom_type_scat_source
C C 0.0033 0.0016 'International Tables Vol C Tables 4.2.6.8 and 6.1.1.4'
H H 0.0000 0.0000 'International Tables Vol C Tables 4.2.6.8 and 6.1.1.4'
N N 0.0061 0.0033 'International Tables Vol C Tables 4.2.6.8 and 6.1.1.4'
Pd Pd -0.9988 1.0072 'International Tables Vol C Tables 4.2.6.8 and 6.1.1.4'
I I -0.4742 1.8119 'International Tables Vol C Tables 4.2.6.8 and 6.1.1.4'
Cl Cl 0.1484 0.1585 'International Tables Vol C Tables 4.2.6.8 and 6.1.1.4'

loop_
_geom_angle_atom_site_label_1
_geom_angle_atom_site_label_2
_geom_angle_atom_site_label_3
_geom_angle
_geom_angle_site_symmetry_1
_geom_angle_site_symmetry_3
_geom_angle_publ_flag
N2 Pd C2 82.7(2) . . ?
N2 Pd N3 78.92(19) . . ?
C2 Pd N3 161.6(2) . . ?
N2 Pd I1 174.15(13) . . ?
C2 Pd I1 98.05(18) . . ?
N3 Pd I1 100.28(14) . . ?
N2 N1 C1 112.8(5) . . ?
N2 N1 C19 120.5(5) . . ?
C1 N1 C19 121.8(5) . . ?
C7 N2 N1 125.3(5) . . ?
C7 N2 Pd 119.0(4) . . ?
N1 N2 Pd 115.5(3) . . ?
C12 N3 C8 118.4(5) . . ?
C12 N3 Pd 130.5(4) . . ?
C8 N3 Pd 111.1(4) . . ?
C6 C1 N1 121.1(6) . . ?
C6 C1 C2 120.6(6) . . ?
N1 C1 C2 118.2(5) . . ?
C3 C2 C1 117.7(6) . . ?
C3 C2 Pd 131.6(5) . . ?
C1 C2 Pd 110.6(4) . . ?
C2 C3 C4 121.5(7) . . ?
C5 C4 C3 119.8(7) . . ?
C4 C5 C6 120.1(7) . . ?
C5 C6 C1 120.2(7) . . ?
N2 C7 C8 114.0(5) . . ?
N2 C7 C13 125.2(5) . . ?
C8 C7 C13 120.2(5) . . ?
N3 C8 C9 120.3(6) . . ?
N3 C8 C7 116.1(5) . . ?
C9 C8 C7 123.6(6) . . ?
C10 C9 C8 119.9(6) . . ?
C11 C10 C9 119.3(7) . . ?
C10 C11 C12 119.0(6) . . ?
N3 C12 C11 123.0(6) . . ?
C14 C13 C18 118.6(6) . . ?
C14 C13 C7 123.5(6) . . ?
C18 C13 C7 117.9(6) . . ?
C15 C14 C13 120.1(7) . . ?
C16 C15 C14 121.1(7) . . ?
C17 C16 C15 119.1(7) . . ?
C16 C17 C18 120.7(7) . . ?
C17 C18 C13 120.5(7) . . ?
Cl2 C1S Cl1 111.0(4) . . ?
Cl2 C1S Cl3 110.7(5) . . ?
Cl1 C1S Cl3 109.7(4) . . ?

loop_
_geom_bond_atom_site_label_1
_geom_bond_atom_site_label_2
_geom_bond_distance
_geom_bond_site_symmetry_2
_geom_bond_publ_flag
Pd N2 1.970(5) . ?
Pd C2 1.970(6) . ?
Pd N3 2.114(5) . ?
Pd I1 2.5736(8) . ?
N1 N2 1.366(6) . ?
N1 C1 1.405(7) . ?
N1 C19 1.450(7) . ?
N2 C7 1.300(7) . ?
N3 C12 1.327(7) . ?
N3 C8 1.355(7) . ?
C1 C6 1.384(8) . ?
C1 C2 1.413(8) . ?
C2 C3 1.375(8) . ?
C3 C4 1.401(9) . ?
C4 C5 1.369(10) . ?
C5 C6 1.383(9) . ?
C7 C8 1.469(8) . ?
C7 C13 1.488(8) . ?
C8 C9 1.387(8) . ?
C9 C10 1.362(9) . ?
C10 C11 1.356(9) . ?
C11 C12 1.369(9) . ?
C13 C14 1.370(8) . ?
C13 C18 1.381(9) . ?
C14 C15 1.367(9) . ?
C15 C16 1.364(10) . ?
C16 C17 1.356(10) . ?
C17 C18 1.365(10) . ?
C1S Cl2 1.733(8) . ?
C1S Cl1 1.736(8) . ?
C1S Cl3 1.740(7) . ?

loop_
_geom_torsion_atom_site_label_1
_geom_torsion_atom_site_label_2
_geom_torsion_atom_site_label_3
_geom_torsion_atom_site_label_4
_geom_torsion
_geom_torsion_site_symmetry_1
_geom_torsion_site_symmetry_2
_geom_torsion_site_symmetry_3
_geom_torsion_site_symmetry_4
_geom_torsion_publ_flag
C1 N1 N2 C7 172.0(5) . . . . ?
C19 N1 N2 C7 -32.4(8) . . . . ?
C1 N1 N2 Pd -2.7(6) . . . . ?
C19 N1 N2 Pd 152.8(4) . . . . ?
C2 Pd N2 C7 -171.7(5) . . . . ?
N3 Pd N2 C7 8.6(4) . . . . ?
I1 Pd N2 C7 -74.0(15) . . . . ?
C2 Pd N2 N1 3.4(4) . . . . ?
N3 Pd N2 N1 -176.3(4) . . . . ?
I1 Pd N2 N1 101.0(14) . . . . ?
N2 Pd N3 C12 176.9(5) . . . . ?
C2 Pd N3 C12 176.0(6) . . . . ?
I1 Pd N3 C12 -9.0(5) . . . . ?
N2 Pd N3 C8 -4.6(4) . . . . ?
C2 Pd N3 C8 -5.5(9) . . . . ?
I1 Pd N3 C8 169.5(4) . . . . ?
N2 N1 C1 C6 179.9(5) . . . . ?
C19 N1 C1 C6 24.8(9) . . . . ?
N2 N1 C1 C2 -0.2(8) . . . . ?
C19 N1 C1 C2 -155.4(6) . . . . ?
C6 C1 C2 C3 3.0(9) . . . . ?
N1 C1 C2 C3 -176.9(6) . . . . ?
C6 C1 C2 Pd -177.3(5) . . . . ?
N1 C1 C2 Pd 2.9(7) . . . . ?
N2 Pd C2 C3 176.5(7) . . . . ?
N3 Pd C2 C3 177.4(5) . . . . ?
I1 Pd C2 C3 2.4(6) . . . . ?
N2 Pd C2 C1 -3.3(4) . . . . ?
N3 Pd C2 C1 -2.3(10) . . . . ?
I1 Pd C2 C1 -177.4(4) . . . . ?
C1 C2 C3 C4 -3.0(10) . . . . ?
Pd C2 C3 C4 177.2(5) . . . . ?
C2 C3 C4 C5 1.6(11) . . . . ?
C3 C4 C5 C6 0.0(11) . . . . ?
C4 C5 C6 C1 0.0(10) . . . . ?
N1 C1 C6 C5 178.4(6) . . . . ?
C2 C1 C6 C5 -1.5(10) . . . . ?
N1 N2 C7 C8 174.9(5) . . . . ?
Pd N2 C7 C8 -10.5(7) . . . . ?
N1 N2 C7 C13 -13.0(9) . . . . ?
Pd N2 C7 C13 161.6(5) . . . . ?
C12 N3 C8 C9 0.6(8) . . . . ?
Pd N3 C8 C9 -178.1(5) . . . . ?
C12 N3 C8 C7 179.5(5) . . . . ?
Pd N3 C8 C7 0.8(6) . . . . ?
N2 C7 C8 N3 6.0(8) . . . . ?
C13 C7 C8 N3 -166.6(5) . . . . ?
N2 C7 C8 C9 -175.2(6) . . . . ?
C13 C7 C8 C9 12.3(9) . . . . ?
N3 C8 C9 C10 -1.6(10) . . . . ?
C7 C8 C9 C10 179.6(6) . . . . ?
C8 C9 C10 C11 0.5(11) . . . . ?
C9 C10 C11 C12 1.6(11) . . . . ?
C8 N3 C12 C11 1.6(9) . . . . ?
Pd N3 C12 C11 179.9(5) . . . . ?
C10 C11 C12 N3 -2.7(10) . . . . ?
N2 C7 C13 C14 119.3(7) . . . . ?
C8 C7 C13 C14 -69.0(8) . . . . ?
N2 C7 C13 C18 -61.1(9) . . . . ?
C8 C7 C13 C18 110.5(7) . . . . ?
C18 C13 C14 C15 -0.7(10) . . . . ?
C7 C13 C14 C15 178.9(6) . . . . ?
C13 C14 C15 C16 -0.1(12) . . . . ?
C14 C15 C16 C17 0.4(13) . . . . ?
C15 C16 C17 C18 0.0(13) . . . . ?
C16 C17 C18 C13 -0.8(12) . . . . ?
C14 C13 C18 C17 1.1(11) . . . . ?
C7 C13 C18 C17 -178.5(7) . . . . ?
